data_4074754
loop_
_publ_author_name
'Sangtrirutnugul, Preeyanuch'
'Stradiotto, Mark'
'Tilley, T. Don'

_publ_section_title
;
 Rhodium Complexes Containing a Tridentate Bis(8-quinolyl)methylsilyl
 Ligand:&#x00A0; Synthesis and Reactivity
;
_journal_issue 7
_journal_name_full Organometallics
_journal_page_first 1607
_journal_paper_doi 10.1021/om050859v
_journal_volume 25
_journal_year 2006
_chemical_formula_moiety 'C25 H24 N5 Rh Si, 2(C F3 O3 S)'
_chemical_formula_sum 'C27 H24 F6 N5 O6 Rh S2 Si'
_chemical_formula_weight 823.62
_space_group_IT_number 14
_symmetry_cell_setting monoclinic
_symmetry_Int_Tables_number 14
_symmetry_space_group_name_Hall '-P 2yab'
_symmetry_space_group_name_H-M 'P 1 21/a 1'
_audit_creation_date 'Mon Oct  3 13:44:19 2005'
_audit_creation_method 'by teXsan'
_cell_angle_alpha 90.000(1)
_cell_angle_beta 91.318(1)
_cell_angle_gamma 90.000(1)
_cell_formula_units_Z 4
_cell_length_a 15.2590(5)
_cell_length_b 12.4368(3)
_cell_length_c 17.4895(5)
_cell_measurement_reflns_used 5749
_cell_measurement_temperature 140.2
_cell_measurement_theta_max 24.8
_cell_measurement_theta_min 1.8
_cell_volume 3318.16(17)
_computing_cell_refinement 'Bruker-AXS SAINT v6.40'
_computing_data_collection 'Bruker-AXS SMART v5.054'
_computing_data_reduction 'Bruker-AXS SAINT v6.40'
_computing_publication_material teXsan
_computing_structure_refinement teXsan
_computing_structure_solution SIR97
_diffrn_measured_fraction_theta_full 0.9666
_diffrn_measured_fraction_theta_max 0.9666
_diffrn_measurement_device_type 'Bruker SMART 1000'
_diffrn_measurement_method \w-scans
_diffrn_radiation_type 'Mo K\a'
_diffrn_radiation_wavelength 0.7107
_diffrn_reflns_av_R_equivalents 0.048
_diffrn_reflns_limit_h_max 17
_diffrn_reflns_limit_h_min 0
_diffrn_reflns_limit_k_max 14
_diffrn_reflns_limit_k_min 0
_diffrn_reflns_limit_l_max 20
_diffrn_reflns_limit_l_min -20
_diffrn_reflns_number 14834
_diffrn_reflns_theta_full 24.71
_diffrn_reflns_theta_max 24.71
_diffrn_standards_decay_% 0
_diffrn_standards_interval_count 0
_diffrn_standards_interval_time 0
_diffrn_standards_number 0
_exptl_absorpt_coefficient_mu 0.757
_exptl_absorpt_correction_T_max 0.930
_exptl_absorpt_correction_T_min 0.750
_exptl_absorpt_correction_type empirical
_exptl_absorpt_process_details 'Blessing, 1995'
_exptl_crystal_colour 'pale yellow'
_exptl_crystal_density_diffrn 1.649
_exptl_crystal_density_method 'not measured'
_exptl_crystal_description block
_exptl_crystal_F_000 1656.00
_exptl_crystal_size_max 0.260
_exptl_crystal_size_mid 0.210
_exptl_crystal_size_min 0.110
_refine_diff_density_max 0.59
_refine_diff_density_min -1.47
_refine_ls_extinction_method none
_refine_ls_goodness_of_fit_ref 1.664
_refine_ls_hydrogen_treatment constr
_refine_ls_number_parameters 433
_refine_ls_number_reflns 3357
_refine_ls_R_factor_all 0.0456
_refine_ls_R_factor_gt 0.0456
_refine_ls_shift/su_max 0.0011
_refine_ls_structure_factor_coef F
_refine_ls_weighting_details 'w = 1/[\s^2^(Fo) + 0.00022|Fo|^2^]'
_refine_ls_weighting_scheme calc
_refine_ls_wR_factor_all 0.0472
_refine_ls_wR_factor_ref 0.0472
_reflns_number_gt 3357
_reflns_number_total 5465
_reflns_threshold_expression F^2^>3.0\s(F^2^)
_cod_data_source_file om050859vsi20051005_011150.cif
_cod_data_source_block nuch14
_cod_original_cell_volume 3318.2(2)
_cod_original_sg_symbol_H-M 'P 21/a '
_cod_original_formula_sum 'C27 H24 F6 N5 O6 Rh S2 Si '
_cod_database_code 4074754

loop_
_symmetry_equiv_pos_as_xyz
x,y,z
1/2-x,1/2+y,-z
-x,-y,-z
1/2+x,1/2-y,z

loop_
_atom_site_label
_atom_site_type_symbol
_atom_site_fract_x
_atom_site_fract_y
_atom_site_fract_z
_atom_site_U_iso_or_equiv
_atom_site_adp_type
_atom_site_occupancy
_atom_site_calc_flag
Rh(1) Rh -0.02088(4) -0.04582(4) 0.73549(3) 0.0155(1) Uani 1.00 d
S(1) S 0.1476(1) -0.2699(2) 0.4892(1) 0.0347(7) Uani 1.00 d
S(2) S 0.0749(1) 0.5369(2) 0.8433(1) 0.0312(6) Uani 1.00 d
Si(1) Si -0.0020(1) 0.1278(1) 0.7722(1) 0.0167(6) Uani 1.00 d
F(1) F 0.2192(4) -0.1360(4) 0.5891(4) 0.100(2) Uani 1.00 d
F(2) F 0.1589(4) -0.2732(6) 0.6379(3) 0.097(2) Uani 1.00 d
F(3) F 0.2817(3) -0.2877(4) 0.5861(2) 0.050(2) Uani 1.00 d
F(4) F 0.1557(4) 0.5593(4) 0.9758(3) 0.089(2) Uani 1.00 d
F(5) F 0.0658(4) 0.4292(5) 0.9701(3) 0.092(2) Uani 1.00 d
F(6) F 0.1892(3) 0.4155(4) 0.9169(3) 0.071(2) Uani 1.00 d
O(1) O 0.0705(4) -0.2076(5) 0.4925(4) 0.086(3) Uani 1.00 d
O(2) O 0.1350(4) -0.3838(5) 0.4938(3) 0.072(2) Uani 1.00 d
O(3) O 0.2084(4) -0.2391(7) 0.4345(3) 0.094(3) Uani 1.00 d
O(4) O 0.0127(3) 0.6151(4) 0.8688(3) 0.042(2) Uani 1.00 d
O(5) O 0.0388(4) 0.4433(4) 0.8082(3) 0.064(2) Uani 1.00 d
O(6) O 0.1489(5) 0.5801(5) 0.8054(4) 0.077(3) Uani 1.00 d
N(1) N -0.0666(3) -0.0707(4) 0.8427(3) 0.015(2) Uani 1.00 d
N(2) N 0.1053(3) -0.0667(4) 0.7755(3) 0.014(2) Uani 1.00 d
N(3) N -0.1450(4) -0.0137(4) 0.6971(3) 0.022(2) Uani 1.00 d
N(4) N -0.0385(4) -0.2262(5) 0.6936(3) 0.027(2) Uani 1.00 d
N(5) N 0.0308(4) -0.0069(4) 0.6344(3) 0.016(2) Uani 1.00 d
C(1) C -0.0865(5) -0.1696(6) 0.8665(4) 0.022(2) Uani 1.00 d
C(2) C -0.1208(5) -0.1913(5) 0.9381(4) 0.024(2) Uani 1.00 d
C(3) C -0.1344(5) -0.1093(6) 0.9876(4) 0.024(2) Uani 1.00 d
C(4) C -0.1115(4) -0.0038(6) 0.9662(4) 0.019(2) Uani 1.00 d
C(5) C -0.1196(5) 0.0860(6) 1.0157(4) 0.024(2) Uani 1.00 d
C(6) C -0.0936(5) 0.1861(6) 0.9935(4) 0.028(2) Uani 1.00 d
C(7) C -0.0591(5) 0.2025(5) 0.9210(4) 0.022(2) Uani 1.00 d
C(8) C -0.0508(4) 0.1193(5) 0.8692(4) 0.017(2) Uani 1.00 d
C(9) C -0.0776(4) 0.0141(5) 0.8923(4) 0.017(2) Uani 1.00 d
C(10) C 0.1391(5) -0.1639(6) 0.7841(3) 0.020(2) Uani 1.00 d
C(11) C 0.2295(5) -0.1815(6) 0.8032(4) 0.026(2) Uani 1.00 d
C(12) C 0.2834(5) -0.0954(6) 0.8139(4) 0.025(2) Uani 1.00 d
C(13) C 0.2496(4) 0.0100(6) 0.8078(4) 0.017(2) Uani 1.00 d
C(14) C 0.3002(5) 0.1042(6) 0.8204(4) 0.028(2) Uani 1.00 d
C(15) C 0.2627(5) 0.2031(6) 0.8147(4) 0.029(2) Uani 1.00 d
C(16) C 0.1723(5) 0.2150(6) 0.7980(4) 0.025(2) Uani 1.00 d
C(17) C 0.1189(4) 0.1269(5) 0.7848(4) 0.017(2) Uani 1.00 d
C(18) C 0.1587(4) 0.0230(5) 0.7895(3) 0.017(2) Uani 1.00 d
C(19) C -0.0407(4) 0.2383(5) 0.7105(4) 0.023(2) Uani 1.00 d
C(20) C -0.2122(5) 0.0115(5) 0.6754(4) 0.021(2) Uani 1.00 d
C(21) C -0.2981(5) 0.0444(6) 0.6462(4) 0.033(2) Uani 1.00 d
C(22) C -0.0421(5) -0.3068(7) 0.6632(4) 0.032(3) Uani 1.00 d
C(23) C -0.0458(6) -0.4119(7) 0.6250(5) 0.055(3) Uani 1.00 d
C(24) C 0.0668(5) 0.0251(6) 0.5835(4) 0.023(2) Uani 1.00 d
C(25) C 0.1148(5) 0.0670(6) 0.5188(4) 0.038(3) Uani 1.00 d
C(26) C 0.2058(6) -0.2377(7) 0.5775(5) 0.046(3) Uani 1.00 d
C(27) C 0.1248(6) 0.4850(7) 0.9317(5) 0.041(3) Uani 1.00 d
H(1) H -0.0773 -0.2284 0.8310 0.0270 Uiso 1.00 calc
H(2) H -0.1345 -0.2651 0.9526 0.0273 Uiso 1.00 calc
H(3) H -0.1599 -0.1225 1.0370 0.0304 Uiso 1.00 calc
H(4) H -0.1450 0.0758 1.0660 0.0303 Uiso 1.00 calc
H(5) H -0.0980 0.2458 1.0296 0.0335 Uiso 1.00 calc
H(6) H -0.0400 0.2742 0.9063 0.0267 Uiso 1.00 calc
H(7) H 0.1001 -0.2265 0.7782 0.0236 Uiso 1.00 calc
H(8) H 0.2522 -0.2542 0.8090 0.0300 Uiso 1.00 calc
H(9) H 0.3456 -0.1061 0.8244 0.0290 Uiso 1.00 calc
H(10) H 0.3630 0.0980 0.8317 0.0319 Uiso 1.00 calc
H(11) H 0.2987 0.2670 0.8232 0.0336 Uiso 1.00 calc
H(12) H 0.1470 0.2875 0.7957 0.0282 Uiso 1.00 calc
H(13) H -0.0241 0.3063 0.7310 0.0276 Uiso 1.00 calc
H(14) H -0.0171 0.2320 0.6601 0.0276 Uiso 1.00 calc
H(15) H -0.1037 0.2369 0.7048 0.0276 Uiso 1.00 calc
H(16) H -0.3291 0.0860 0.6830 0.0397 Uiso 1.00 calc
H(17) H -0.2946 0.0849 0.6003 0.0397 Uiso 1.00 calc
H(18) H -0.3343 -0.0186 0.6349 0.0397 Uiso 1.00 calc
H(19) H -0.0653 -0.4670 0.6598 0.0633 Uiso 1.00 calc
H(20) H -0.0863 -0.4113 0.5822 0.0633 Uiso 1.00 calc
H(21) H 0.0103 -0.4327 0.6073 0.0633 Uiso 1.00 calc
H(22) H 0.1759 0.0474 0.5215 0.0442 Uiso 1.00 calc
H(23) H 0.0910 0.0418 0.4711 0.0442 Uiso 1.00 calc
H(24) H 0.1128 0.1452 0.5173 0.0442 Uiso 1.00 calc

loop_
_atom_site_aniso_label
_atom_site_aniso_U_11
_atom_site_aniso_U_22
_atom_site_aniso_U_33
_atom_site_aniso_U_12
_atom_site_aniso_U_13
_atom_site_aniso_U_23
Rh(1) 0.0148(3) 0.0148(3) 0.0168(3) -0.0001(3) -0.0020(2) -0.0025(3)
S(1) 0.032(1) 0.041(1) 0.031(1) 0.006(1) -0.005(1) 0.002(1)
S(2) 0.041(1) 0.018(1) 0.034(1) 0.003(1) -0.0034(10) -0.0022(10)
Si(1) 0.014(1) 0.016(1) 0.020(1) 0.0000(9) -0.0029(9) 0.0003(9)
F(1) 0.099(5) 0.036(4) 0.162(6) 0.026(3) -0.089(5) -0.033(4)
F(2) 0.066(4) 0.182(7) 0.043(3) -0.014(4) 0.013(3) -0.041(4)
F(3) 0.040(3) 0.062(3) 0.048(3) 0.027(3) -0.015(2) -0.010(2)
F(4) 0.109(5) 0.063(4) 0.092(4) 0.047(4) -0.070(4) -0.052(3)
F(5) 0.115(6) 0.080(5) 0.080(4) 0.011(4) 0.013(4) 0.040(4)
F(6) 0.060(4) 0.054(4) 0.097(4) 0.035(3) -0.044(3) -0.029(3)
O(1) 0.059(5) 0.090(6) 0.107(6) 0.053(4) -0.046(4) -0.055(4)
O(2) 0.111(6) 0.036(4) 0.066(4) -0.006(4) -0.040(4) 0.000(3)
O(3) 0.058(5) 0.181(8) 0.042(4) -0.042(5) -0.002(4) 0.039(5)
O(4) 0.046(4) 0.031(3) 0.048(3) 0.023(3) -0.006(3) -0.003(3)
O(5) 0.065(4) 0.030(4) 0.094(5) 0.012(3) -0.048(4) -0.026(3)
O(6) 0.097(6) 0.056(5) 0.082(5) 0.004(4) 0.053(4) 0.014(4)
N(1) 0.017(3) 0.011(4) 0.018(3) -0.000(3) -0.000(3) -0.001(3)
N(2) 0.011(3) 0.012(4) 0.018(3) 0.001(3) -0.004(3) -0.005(2)
N(3) 0.022(4) 0.012(4) 0.031(4) 0.002(3) -0.004(3) -0.005(3)
N(4) 0.027(4) 0.022(4) 0.031(4) -0.008(3) -0.005(3) -0.006(3)
N(5) 0.014(4) 0.019(3) 0.017(3) 0.003(3) -0.001(3) -0.004(3)
C(1) 0.023(5) 0.018(4) 0.026(4) -0.002(4) -0.005(4) -0.006(3)
C(2) 0.032(5) 0.015(4) 0.024(4) -0.007(4) 0.003(4) 0.005(3)
C(3) 0.028(5) 0.027(5) 0.019(4) -0.006(4) 0.003(4) 0.006(4)
C(4) 0.015(4) 0.025(4) 0.016(4) 0.005(3) -0.001(3) -0.005(3)
C(5) 0.028(5) 0.024(5) 0.021(4) -0.000(4) -0.004(3) -0.009(3)
C(6) 0.030(5) 0.027(5) 0.025(4) 0.009(4) -0.006(4) -0.010(4)
C(7) 0.026(5) 0.016(4) 0.024(4) 0.002(3) -0.012(4) -0.003(3)
C(8) 0.009(4) 0.018(4) 0.023(4) 0.001(3) -0.006(3) -0.000(3)
C(9) 0.014(4) 0.016(4) 0.022(4) 0.001(3) -0.005(3) -0.003(3)
C(10) 0.029(5) 0.016(4) 0.013(4) 0.002(4) -0.001(3) -0.007(3)
C(11) 0.020(5) 0.025(5) 0.033(5) 0.012(4) -0.007(4) 0.001(4)
C(12) 0.013(4) 0.029(5) 0.032(4) 0.004(4) -0.003(4) 0.001(3)
C(13) 0.008(4) 0.022(4) 0.020(4) 0.004(3) -0.001(3) 0.005(3)
C(14) 0.011(4) 0.037(5) 0.037(5) -0.007(4) -0.003(3) 0.002(4)
C(15) 0.018(5) 0.024(5) 0.046(5) -0.011(4) -0.000(4) -0.002(4)
C(16) 0.022(5) 0.019(4) 0.033(5) 0.005(4) 0.002(4) 0.006(3)
C(17) 0.015(4) 0.016(4) 0.020(4) -0.000(3) 0.001(3) 0.000(3)
C(18) 0.015(4) 0.022(5) 0.014(4) -0.001(3) 0.002(3) -0.003(3)
C(19) 0.023(5) 0.016(4) 0.030(4) 0.004(3) -0.005(3) -0.004(3)
C(20) 0.028(5) 0.016(4) 0.019(4) -0.001(4) 0.002(4) -0.001(3)
C(21) 0.020(4) 0.040(5) 0.039(5) 0.010(4) -0.007(4) -0.002(4)
C(22) 0.021(5) 0.042(6) 0.034(5) -0.007(4) -0.003(4) 0.002(4)
C(23) 0.054(7) 0.026(5) 0.084(7) -0.006(5) -0.005(6) -0.032(5)
C(24) 0.018(4) 0.027(5) 0.025(4) 0.007(4) -0.004(4) -0.010(4)
C(25) 0.031(5) 0.052(6) 0.031(5) -0.012(4) 0.009(4) 0.010(4)
C(26) 0.049(7) 0.043(6) 0.047(6) 0.010(5) -0.001(5) -0.020(5)
C(27) 0.034(6) 0.034(6) 0.055(6) 0.005(4) -0.010(5) -0.008(5)

loop_
_atom_type_symbol
_atom_type_description
_atom_type_scat_dispersion_real
_atom_type_scat_dispersion_imag
_atom_type_scat_source
C C 0.003 0.002
;International Tables for Crystallography
(1992, Vol. C, Tables 4.2.6.8 and 6.1.1.1)
;
Rh Rh -1.118 0.919
;International Tables for Crystallography
(1992, Vol. C, Tables 4.2.6.8 and 6.1.1.1)
;
Si Si 0.082 0.070
;International Tables for Crystallography
(1992, Vol. C, Tables 4.2.6.8 and 6.1.1.1)
;
O O 0.011 0.006
;International Tables for Crystallography
(1992, Vol. C, Tables 4.2.6.8 and 6.1.1.1)
;
F F 0.017 0.010
;International Tables for Crystallography
(1992, Vol. C, Tables 4.2.6.8 and 6.1.1.1)
;
S S 0.125 0.123
;International Tables for Crystallography
(1992, Vol. C, Tables 4.2.6.8 and 6.1.1.1)
;
H H 0.000 0.000
;International Tables for Crystallography
(1992, Vol. C, Table 6.1.1.2)
;
N N 0.006 0.003
;International Tables for Crystallography
(1992, Vol. C, Tables 4.2.6.8 and 6.1.1.1)
;

loop_
_geom_angle_atom_site_label_1
_geom_angle_atom_site_label_2
_geom_angle_atom_site_label_3
_geom_angle
_geom_angle_publ_flag
Si(1) Rh(1) N(1) 85.9(1) ?
Si(1) Rh(1) N(2) 84.9(1) ?
Si(1) Rh(1) N(3) 91.0(2) ?
Si(1) Rh(1) N(4) 178.3(2) ?
Si(1) Rh(1) N(5) 88.3(2) ?
N(1) Rh(1) N(2) 90.3(2) ?
N(1) Rh(1) N(3) 89.9(2) ?
N(1) Rh(1) N(4) 95.8(2) ?
N(1) Rh(1) N(5) 173.7(2) ?
N(2) Rh(1) N(3) 175.9(2) ?
N(2) Rh(1) N(4) 94.8(2) ?
N(2) Rh(1) N(5) 86.9(2) ?
N(3) Rh(1) N(4) 89.2(2) ?
N(3) Rh(1) N(5) 92.5(2) ?
N(4) Rh(1) N(5) 90.0(2) ?
O(1) S(1) O(2) 115.3(4) ?
O(1) S(1) O(3) 116.3(5) ?
O(1) S(1) C(26) 103.7(4) ?
O(2) S(1) O(3) 113.6(5) ?
O(2) S(1) C(26) 103.6(4) ?
O(3) S(1) C(26) 101.7(4) ?
O(4) S(2) O(5) 115.8(4) ?
O(4) S(2) O(6) 115.1(4) ?
O(4) S(2) C(27) 104.0(4) ?
O(5) S(2) O(6) 114.3(4) ?
O(5) S(2) C(27) 103.1(4) ?
O(6) S(2) C(27) 102.0(4) ?
Rh(1) Si(1) C(8) 98.7(2) ?
Rh(1) Si(1) C(17) 98.5(2) ?
Rh(1) Si(1) C(19) 120.6(2) ?
C(8) Si(1) C(17) 107.9(3) ?
C(8) Si(1) C(19) 116.5(3) ?
C(17) Si(1) C(19) 112.4(3) ?
Rh(1) N(1) C(1) 120.7(4) ?
Rh(1) N(1) C(9) 120.7(4) ?
C(1) N(1) C(9) 118.6(6) ?
Rh(1) N(2) C(10) 121.1(4) ?
Rh(1) N(2) C(18) 119.9(4) ?
C(10) N(2) C(18) 118.9(6) ?
Rh(1) N(3) C(20) 175.2(6) ?
Rh(1) N(4) C(22) 169.4(6) ?
Rh(1) N(5) C(24) 170.2(6) ?
N(1) C(1) C(2) 123.4(6) ?
C(1) C(2) C(3) 119.6(6) ?
C(2) C(3) C(4) 119.1(6) ?
C(3) C(4) C(5) 123.0(6) ?
C(3) C(4) C(9) 119.0(6) ?
C(5) C(4) C(9) 118.0(6) ?
C(4) C(5) C(6) 120.9(6) ?
C(5) C(6) C(7) 120.5(6) ?
C(6) C(7) C(8) 121.8(6) ?
Si(1) C(8) C(7) 126.6(5) ?
Si(1) C(8) C(9) 115.5(5) ?
C(7) C(8) C(9) 117.9(6) ?
N(1) C(9) C(4) 120.3(6) ?
N(1) C(9) C(8) 118.9(6) ?
C(4) C(9) C(8) 120.8(6) ?
N(2) C(10) C(11) 122.6(6) ?
C(10) C(11) C(12) 119.3(6) ?
C(11) C(12) C(13) 120.0(6) ?
C(12) C(13) C(14) 123.9(6) ?
C(12) C(13) C(18) 118.3(6) ?
C(14) C(13) C(18) 117.8(6) ?
C(13) C(14) C(15) 120.5(6) ?
C(14) C(15) C(16) 121.2(7) ?
C(15) C(16) C(17) 121.4(6) ?
Si(1) C(17) C(16) 126.7(5) ?
Si(1) C(17) C(18) 115.7(5) ?
C(16) C(17) C(18) 117.3(6) ?
N(2) C(18) C(13) 120.6(6) ?
N(2) C(18) C(17) 117.7(6) ?
C(13) C(18) C(17) 121.7(6) ?
N(3) C(20) C(21) 179.1(8) ?
N(4) C(22) C(23) 179.0(8) ?
N(5) C(24) C(25) 178.8(7) ?
S(1) C(26) F(1) 115.0(7) ?
S(1) C(26) F(2) 109.5(6) ?
S(1) C(26) F(3) 113.9(6) ?
F(1) C(26) F(2) 106.2(7) ?
F(1) C(26) F(3) 107.8(7) ?
F(2) C(26) F(3) 103.5(7) ?
S(2) C(27) F(4) 113.2(6) ?
S(2) C(27) F(5) 109.7(6) ?
S(2) C(27) F(6) 111.0(6) ?
F(4) C(27) F(5) 108.3(8) ?
F(4) C(27) F(6) 108.6(7) ?
F(5) C(27) F(6) 105.6(7) ?
N(1) C(1) H(1) 117.271 no
C(2) C(1) H(1) 119.345 no
C(1) C(2) H(2) 120.108 no
C(3) C(2) H(2) 120.261 no
C(2) C(3) H(3) 120.841 no
C(4) C(3) H(3) 120.060 no
C(4) C(5) H(4) 119.201 no
C(6) C(5) H(4) 119.857 no
C(5) C(6) H(5) 118.998 no
C(7) C(6) H(5) 120.455 no
C(6) C(7) H(6) 119.516 no
C(8) C(7) H(6) 118.697 no
N(2) C(10) H(7) 118.517 no
C(11) C(10) H(7) 118.880 no
C(10) C(11) H(8) 120.309 no
C(12) C(11) H(8) 120.358 no
C(11) C(12) H(9) 120.226 no
C(13) C(12) H(9) 119.705 no
C(13) C(14) H(10) 119.656 no
C(15) C(14) H(10) 119.777 no
C(14) C(15) H(11) 119.394 no
C(16) C(15) H(11) 119.353 no
C(15) C(16) H(12) 119.179 no
C(17) C(16) H(12) 119.382 no
Si(1) C(19) H(13) 111.407 no
Si(1) C(19) H(14) 110.796 no
Si(1) C(19) H(15) 110.733 no
H(13) C(19) H(14) 108.379 no
H(13) C(19) H(15) 108.162 no
H(14) C(19) H(15) 107.216 no
C(20) C(21) H(16) 111.648 no
C(20) C(21) H(17) 112.177 no
C(20) C(21) H(18) 110.269 no
H(16) C(21) H(17) 108.641 no
H(16) C(21) H(18) 106.558 no
H(17) C(21) H(18) 107.296 no
C(22) C(23) H(19) 110.638 no
C(22) C(23) H(20) 111.432 no
C(22) C(23) H(21) 111.333 no
H(19) C(23) H(20) 107.082 no
H(19) C(23) H(21) 107.728 no
H(20) C(23) H(21) 108.452 no
C(24) C(25) H(22) 112.075 no
C(24) C(25) H(23) 111.876 no
C(24) C(25) H(24) 111.194 no
H(22) C(25) H(23) 107.884 no
H(22) C(25) H(24) 106.484 no
H(23) C(25) H(24) 107.031 no

loop_
_geom_bond_atom_site_label_1
_geom_bond_atom_site_label_2
_geom_bond_distance
_geom_bond_publ_flag
Rh(1) Si(1) 2.269(2) yes
Rh(1) N(1) 2.040(5) yes
Rh(1) N(2) 2.049(5) yes
Rh(1) N(3) 2.035(6) yes
Rh(1) N(4) 2.374(6) yes
Rh(1) N(5) 2.011(6) yes
S(1) O(1) 1.411(6) yes
S(1) O(2) 1.432(6) yes
S(1) O(3) 1.401(6) yes
S(1) C(26) 1.808(8) yes
S(2) O(4) 1.437(5) yes
S(2) O(5) 1.421(5) yes
S(2) O(6) 1.428(6) yes
S(2) C(27) 1.825(9) yes
Si(1) C(8) 1.872(7) yes
Si(1) C(17) 1.852(7) yes
Si(1) C(19) 1.836(7) yes
F(1) C(26) 1.296(9) yes
F(2) C(26) 1.362(10) yes
F(3) C(26) 1.321(9) yes
F(4) C(27) 1.286(9) yes
F(5) C(27) 1.332(9) yes
F(6) C(27) 1.338(9) yes
N(1) C(1) 1.335(8) yes
N(1) C(9) 1.377(8) yes
N(2) C(10) 1.323(8) yes
N(2) C(18) 1.399(8) yes
N(3) C(20) 1.129(8) yes
N(4) C(22) 1.135(9) yes
N(5) C(24) 1.130(8) yes
C(1) C(2) 1.395(9) yes
C(2) C(3) 1.357(9) yes
C(3) C(4) 1.411(10) yes
C(4) C(5) 1.420(9) yes
C(4) C(9) 1.422(9) yes
C(5) C(6) 1.365(10) yes
C(6) C(7) 1.400(9) yes
C(7) C(8) 1.383(9) yes
C(8) C(9) 1.431(9) yes
C(10) C(11) 1.429(9) yes
C(11) C(12) 1.360(10) yes
C(12) C(13) 1.412(9) yes
C(13) C(14) 1.418(9) yes
C(13) C(18) 1.425(9) yes
C(14) C(15) 1.360(10) yes
C(15) C(16) 1.410(9) yes
C(16) C(17) 1.382(9) yes
C(17) C(18) 1.430(9) yes
C(20) C(21) 1.455(10) yes
C(22) C(23) 1.47(1) yes
C(24) C(25) 1.458(10) yes
C(1) H(1) 0.972 no
C(2) H(2) 0.977 no
C(3) H(3) 0.969 no
C(5) H(4) 0.979 no
C(6) H(5) 0.978 no
C(7) H(6) 0.975 no
C(10) H(7) 0.984 no
C(11) H(8) 0.973 no
C(12) H(9) 0.971 no
C(14) H(10) 0.977 no
C(15) H(11) 0.976 no
C(16) H(12) 0.982 no
C(19) H(13) 0.951 no
C(19) H(14) 0.962 no
C(19) H(15) 0.965 no
C(21) H(16) 0.960 no
C(21) H(17) 0.950 no
C(21) H(18) 0.976 no
C(23) H(19) 0.969 no
C(23) H(20) 0.960 no
C(23) H(21) 0.952 no
C(25) H(22) 0.963 no
C(25) H(23) 0.956 no
C(25) H(24) 0.973 no

loop_
_geom_contact_atom_site_label_1
_geom_contact_atom_site_label_2
_geom_contact_distance
_geom_contact_site_symmetry_2
F(1) C(24) 3.071(8) .
F(1) C(25) 3.215(10) .
F(1) N(5) 3.404(8) .
F(2) C(10) 2.918(8) .
F(2) C(22) 3.137(9) .
F(2) N(4) 3.241(8) .
F(2) C(11) 3.268(9) .
F(2) C(21) 3.44(1) 4_545
F(2) O(6) 3.458(9) 1_545
F(2) C(23) 3.57(1) .
F(3) C(25) 3.043(8) 2_546
F(3) C(20) 3.192(8) 4_545
F(3) C(22) 3.204(9) 4_545
F(3) N(4) 3.295(7) 4_545
F(3) N(3) 3.320(7) 4_545
F(3) C(21) 3.583(9) 4_545
F(4) C(3) 3.264(9) 4_555
F(4) C(6) 3.352(9) 3_567
F(4) F(5) 3.533(9) 3_567
F(5) F(5) 2.88(1) 3_567
F(5) O(4) 3.135(8) 3_567
F(5) C(2) 3.460(9) 3_557
F(5) C(7) 3.500(9) .
F(5) C(27) 3.57(1) 3_567
F(6) C(16) 3.254(8) .
F(6) C(4) 3.328(8) 4_555
F(6) C(5) 3.355(8) 4_555
F(6) C(15) 3.395(9) .
O(1) C(24) 3.304(9) .
O(1) C(25) 3.328(10) 3_556
O(1) C(24) 3.343(9) 3_556
O(1) C(25) 3.51(1) .
O(1) N(5) 3.582(8) .
O(1) C(19) 3.589(9) 3_556
O(2) C(21) 3.464(9) 4_545
O(2) C(23) 3.535(10) 3_546
O(3) C(21) 3.13(1) 3_556
O(3) C(20) 3.422(10) 3_556
O(3) C(19) 3.562(9) 3_556
O(4) C(1) 3.076(8) 1_565
O(4) C(2) 3.396(9) 1_565
O(5) C(19) 3.286(8) .
O(5) C(16) 3.503(9) .
O(6) C(10) 3.208(9) 1_565
O(6) C(11) 3.211(10) 1_565
O(6) C(21) 3.304(10) 4_555
O(6) C(20) 3.345(9) 4_555
N(5) C(25) 3.522(9) 3_556
C(1) C(11) 3.521(9) 4_445
C(2) C(6) 3.46(1) 3_557
C(3) C(7) 3.522(10) 3_557
C(4) C(4) 3.58(1) 3_557
C(7) C(15) 3.464(10) 4_455
C(24) C(25) 3.46(1) 3_556
C(24) C(24) 3.58(1) 3_556

loop_
_geom_torsion_atom_site_label_1
_geom_torsion_atom_site_label_2
_geom_torsion_atom_site_label_3
_geom_torsion_atom_site_label_4
_geom_torsion
_geom_torsion_site_symmetry_1
_geom_torsion_site_symmetry_2
_geom_torsion_site_symmetry_3
_geom_torsion_site_symmetry_4
_geom_torsion_publ_flag
Rh(1) Si(1) C(8) C(7) -179.5(6) 1_555 1_555 1_555 1_555 yes
Rh(1) Si(1) C(8) C(9) 4.0(5) 1_555 1_555 1_555 1_555 yes
Rh(1) Si(1) C(17) C(16) 171.3(6) 1_555 1_555 1_555 1_555 yes
Rh(1) Si(1) C(17) C(18) -16.1(5) 1_555 1_555 1_555 1_555 yes
Rh(1) N(1) C(1) C(2) -177.8(5) 1_555 1_555 1_555 1_555 yes
Rh(1) N(1) C(9) C(4) 178.5(5) 1_555 1_555 1_555 1_555 yes
Rh(1) N(1) C(9) C(8) -4.1(8) 1_555 1_555 1_555 1_555 yes
Rh(1) N(2) C(10) C(11) 172.5(5) 1_555 1_555 1_555 1_555 yes
Rh(1) N(2) C(18) C(13) -171.9(5) 1_555 1_555 1_555 1_555 yes
Rh(1) N(2) C(18) C(17) 8.1(7) 1_555 1_555 1_555 1_555 yes
Si(1) Rh(1) N(1) C(1) -174.4(5) 1_555 1_555 1_555 1_555 yes
Si(1) Rh(1) N(1) C(9) 5.5(5) 1_555 1_555 1_555 1_555 yes
Si(1) Rh(1) N(2) C(10) 168.8(5) 1_555 1_555 1_555 1_555 yes
Si(1) Rh(1) N(2) C(18) -15.3(4) 1_555 1_555 1_555 1_555 yes
Si(1) C(8) C(7) C(6) -177.4(5) 1_555 1_555 1_555 1_555 yes
Si(1) C(8) C(9) N(1) -0.6(8) 1_555 1_555 1_555 1_555 yes
Si(1) C(8) C(9) C(4) 176.8(5) 1_555 1_555 1_555 1_555 yes
Si(1) C(17) C(16) C(15) 173.2(5) 1_555 1_555 1_555 1_555 yes
Si(1) C(17) C(18) N(2) 7.3(8) 1_555 1_555 1_555 1_555 yes
Si(1) C(17) C(18) C(13) -172.8(5) 1_555 1_555 1_555 1_555 yes
F(1) C(26) S(1) O(1) -54.4(8) 1_555 1_555 1_555 1_555 yes
F(1) C(26) S(1) O(2) -175.2(7) 1_555 1_555 1_555 1_555 yes
F(1) C(26) S(1) O(3) 66.7(8) 1_555 1_555 1_555 1_555 yes
F(2) C(26) S(1) O(1) 65.1(7) 1_555 1_555 1_555 1_555 yes
F(2) C(26) S(1) O(2) -55.7(7) 1_555 1_555 1_555 1_555 yes
F(2) C(26) S(1) O(3) -173.8(7) 1_555 1_555 1_555 1_555 yes
F(3) C(26) S(1) O(1) -179.6(7) 1_555 1_555 1_555 1_555 yes
F(3) C(26) S(1) O(2) 59.7(8) 1_555 1_555 1_555 1_555 yes
F(3) C(26) S(1) O(3) -58.4(8) 1_555 1_555 1_555 1_555 yes
F(4) C(27) S(2) O(4) -53.3(7) 1_555 1_555 1_555 1_555 yes
F(4) C(27) S(2) O(5) -174.6(7) 1_555 1_555 1_555 1_555 yes
F(4) C(27) S(2) O(6) 66.6(7) 1_555 1_555 1_555 1_555 yes
F(5) C(27) S(2) O(4) 67.8(6) 1_555 1_555 1_555 1_555 yes
F(5) C(27) S(2) O(5) -53.5(7) 1_555 1_555 1_555 1_555 yes
F(5) C(27) S(2) O(6) -172.2(6) 1_555 1_555 1_555 1_555 yes
F(6) C(27) S(2) O(4) -175.8(6) 1_555 1_555 1_555 1_555 yes
F(6) C(27) S(2) O(5) 62.9(7) 1_555 1_555 1_555 1_555 yes
F(6) C(27) S(2) O(6) -55.9(7) 1_555 1_555 1_555 1_555 yes
N(1) Rh(1) Si(1) C(8) -4.4(3) 1_555 1_555 1_555 1_555 yes
N(1) Rh(1) Si(1) C(17) 105.3(3) 1_555 1_555 1_555 1_555 yes
N(1) Rh(1) Si(1) C(19) -132.3(3) 1_555 1_555 1_555 1_555 yes
N(1) Rh(1) N(2) C(10) 82.9(5) 1_555 1_555 1_555 1_555 yes
N(1) Rh(1) N(2) C(18) -101.1(4) 1_555 1_555 1_555 1_555 yes
N(1) Rh(1) N(4) C(22) 179(3) 1_555 1_555 1_555 1_555 yes
N(1) C(1) C(2) C(3) 0(1) 1_555 1_555 1_555 1_555 yes
N(1) C(9) C(4) C(3) -0.6(10) 1_555 1_555 1_555 1_555 yes
N(1) C(9) C(4) C(5) 178.7(6) 1_555 1_555 1_555 1_555 yes
N(1) C(9) C(8) C(7) -177.5(6) 1_555 1_555 1_555 1_555 yes
N(2) Rh(1) Si(1) C(8) -95.1(2) 1_555 1_555 1_555 1_555 yes
N(2) Rh(1) Si(1) C(17) 14.7(2) 1_555 1_555 1_555 1_555 yes
N(2) Rh(1) Si(1) C(19) 137.0(3) 1_555 1_555 1_555 1_555 yes
N(2) Rh(1) N(1) C(1) -89.5(5) 1_555 1_555 1_555 1_555 yes
N(2) Rh(1) N(1) C(9) 90.4(5) 1_555 1_555 1_555 1_555 yes
N(2) Rh(1) N(4) C(22) -89(3) 1_555 1_555 1_555 1_555 yes
N(2) C(10) C(11) C(12) 0(1) 1_555 1_555 1_555 1_555 yes
N(2) C(18) C(13) C(12) -2.1(9) 1_555 1_555 1_555 1_555 yes
N(2) C(18) C(13) C(14) 179.2(6) 1_555 1_555 1_555 1_555 yes
N(2) C(18) C(17) C(16) -179.4(6) 1_555 1_555 1_555 1_555 yes
N(3) Rh(1) Si(1) C(8) 85.4(3) 1_555 1_555 1_555 1_555 yes
N(3) Rh(1) Si(1) C(17) -164.9(3) 1_555 1_555 1_555 1_555 yes
N(3) Rh(1) Si(1) C(19) -42.5(3) 1_555 1_555 1_555 1_555 yes
N(3) Rh(1) N(1) C(1) 94.6(5) 1_555 1_555 1_555 1_555 yes
N(3) Rh(1) N(1) C(9) -85.5(5) 1_555 1_555 1_555 1_555 yes
N(3) Rh(1) N(4) C(22) 89(3) 1_555 1_555 1_555 1_555 yes
N(4) Rh(1) N(1) C(1) 5.4(5) 1_555 1_555 1_555 1_555 yes
N(4) Rh(1) N(1) C(9) -174.7(5) 1_555 1_555 1_555 1_555 yes
N(4) Rh(1) N(2) C(10) -13.0(5) 1_555 1_555 1_555 1_555 yes
N(4) Rh(1) N(2) C(18) 163.0(4) 1_555 1_555 1_555 1_555 yes
N(5) Rh(1) Si(1) C(8) 177.8(3) 1_555 1_555 1_555 1_555 yes
N(5) Rh(1) Si(1) C(17) -72.4(3) 1_555 1_555 1_555 1_555 yes
N(5) Rh(1) Si(1) C(19) 49.9(3) 1_555 1_555 1_555 1_555 yes
N(5) Rh(1) N(2) C(10) -102.7(5) 1_555 1_555 1_555 1_555 yes
N(5) Rh(1) N(2) C(18) 73.3(4) 1_555 1_555 1_555 1_555 yes
N(5) Rh(1) N(4) C(22) -3(3) 1_555 1_555 1_555 1_555 yes
C(1) N(1) C(9) C(4) -1.7(9) 1_555 1_555 1_555 1_555 yes
C(1) N(1) C(9) C(8) 175.7(6) 1_555 1_555 1_555 1_555 yes
C(1) C(2) C(3) C(4) -1(1) 1_555 1_555 1_555 1_555 yes
C(2) C(1) N(1) C(9) 2(1) 1_555 1_555 1_555 1_555 yes
C(2) C(3) C(4) C(5) -177.0(7) 1_555 1_555 1_555 1_555 yes
C(2) C(3) C(4) C(9) 2(1) 1_555 1_555 1_555 1_555 yes
C(3) C(4) C(5) C(6) 177.6(7) 1_555 1_555 1_555 1_555 yes
C(3) C(4) C(9) C(8) -178.0(6) 1_555 1_555 1_555 1_555 yes
C(4) C(5) C(6) C(7) 0(1) 1_555 1_555 1_555 1_555 yes
C(4) C(9) C(8) C(7) -0.1(10) 1_555 1_555 1_555 1_555 yes
C(5) C(4) C(9) C(8) 1.3(10) 1_555 1_555 1_555 1_555 yes
C(5) C(6) C(7) C(8) 0(1) 1_555 1_555 1_555 1_555 yes
C(6) C(5) C(4) C(9) -1(1) 1_555 1_555 1_555 1_555 yes
C(6) C(7) C(8) C(9) 0(1) 1_555 1_555 1_555 1_555 yes
C(7) C(8) Si(1) C(17) 78.6(6) 1_555 1_555 1_555 1_555 yes
C(7) C(8) Si(1) C(19) -48.8(7) 1_555 1_555 1_555 1_555 yes
C(8) Si(1) C(17) C(16) -86.7(6) 1_555 1_555 1_555 1_555 yes
C(8) Si(1) C(17) C(18) 86.0(5) 1_555 1_555 1_555 1_555 yes
C(9) C(8) Si(1) C(17) -97.9(5) 1_555 1_555 1_555 1_555 yes
C(9) C(8) Si(1) C(19) 134.7(5) 1_555 1_555 1_555 1_555 yes
C(10) N(2) C(18) C(13) 4.2(9) 1_555 1_555 1_555 1_555 yes
C(10) N(2) C(18) C(17) -175.9(6) 1_555 1_555 1_555 1_555 yes
C(10) C(11) C(12) C(13) 1(1) 1_555 1_555 1_555 1_555 yes
C(11) C(10) N(2) C(18) -3.5(9) 1_555 1_555 1_555 1_555 yes
C(11) C(12) C(13) C(14) 177.9(7) 1_555 1_555 1_555 1_555 yes
C(11) C(12) C(13) C(18) 0(1) 1_555 1_555 1_555 1_555 yes
C(12) C(13) C(14) C(15) -178.9(7) 1_555 1_555 1_555 1_555 yes
C(12) C(13) C(18) C(17) 177.9(6) 1_555 1_555 1_555 1_555 yes
C(13) C(14) C(15) C(16) 1(1) 1_555 1_555 1_555 1_555 yes
C(13) C(18) C(17) C(16) 0.6(10) 1_555 1_555 1_555 1_555 yes
C(14) C(13) C(18) C(17) -0.8(10) 1_555 1_555 1_555 1_555 yes
C(14) C(15) C(16) C(17) -1(1) 1_555 1_555 1_555 1_555 yes
C(15) C(14) C(13) C(18) 0(1) 1_555 1_555 1_555 1_555 yes
C(15) C(16) C(17) C(18) 0(1) 1_555 1_555 1_555 1_555 yes
C(16) C(17) Si(1) C(19) 43.1(7) 1_555 1_555 1_555 1_555 yes
C(18) C(17) Si(1) C(19) -144.2(5) 1_555 1_555 1_555 1_555 yes
